data_4127880
loop_
_publ_author_name
'Kong, Wei-Jun'
'Finger, Lars H.'
'Messinis, Antonis M.'
'Kuniyil, Rositha'
'Oliveira, Jo\~ao C A'
'Ackermann, Lutz'

_publ_section_title
;
 Flow Rhodaelectro-Catalyzed Alkyne Annulations by Versatile C-H
 Activation: Mechanistic Support for Rhodium(III/IV).
;
_journal_issue 43
_journal_name_full 'Journal of the American Chemical Society'
_journal_page_first 17198
_journal_page_last 17206
_journal_paper_doi 10.1021/jacs.9b07763
_journal_volume 141
_journal_year 2019
_chemical_formula_moiety 'C19 H19 N O2'
_chemical_formula_sum 'C19 H19 N O2'
_chemical_formula_weight 293.35
_space_group_crystal_system triclinic
_space_group_IT_number 2
_space_group_name_Hall '-P 1'
_space_group_name_H-M_alt 'P -1'
_symmetry_space_group_name_Hall '-P 1'
_symmetry_space_group_name_H-M 'P -1'
_atom_sites_solution_hydrogens geom
_atom_sites_solution_primary dual
_audit_creation_date 2019-03-21
_audit_creation_method
;
Olex2 1.2
(compiled 2018.05.29 svn.r3508 for OlexSys, GUI svn.r5506)
;
_cell_angle_alpha 98.353(3)
_cell_angle_beta 93.614(4)
_cell_angle_gamma 116.367(2)
_cell_formula_units_Z 2
_cell_length_a 9.1060(7)
_cell_length_b 9.2582(8)
_cell_length_c 10.3645(9)
_cell_measurement_reflns_used 9832
_cell_measurement_temperature 99.98
_cell_measurement_theta_max 29.637
_cell_measurement_theta_min 2.503
_cell_volume 766.51(11)
_computing_cell_refinement 'SAINT V8.38A (?, 2016)'
_computing_data_reduction 'SAINT V8.38A (?, 2016)'
_computing_molecular_graphics 'Olex2 (Dolomanov et al., 2009)'
_computing_publication_material 'Olex2 (Dolomanov et al., 2009)'
_computing_structure_refinement 'XL (Sheldrick, 2008)'
_computing_structure_solution 'XT (Sheldrick, 2015)'
_diffrn_ambient_temperature 99.98
_diffrn_measured_fraction_theta_full 0.992
_diffrn_measured_fraction_theta_max 0.992
_diffrn_measurement_device_type 'Bruker D8 Venture'
_diffrn_measurement_method '\f and \w scans'
_diffrn_radiation_type MoK\a
_diffrn_radiation_wavelength 0.71073
_diffrn_reflns_av_R_equivalents 0.0321
_diffrn_reflns_av_unetI/netI 0.0196
_diffrn_reflns_Laue_measured_fraction_full 0.992
_diffrn_reflns_Laue_measured_fraction_max 0.992
_diffrn_reflns_limit_h_max 12
_diffrn_reflns_limit_h_min -12
_diffrn_reflns_limit_k_max 12
_diffrn_reflns_limit_k_min -12
_diffrn_reflns_limit_l_max 14
_diffrn_reflns_limit_l_min -14
_diffrn_reflns_number 34467
_diffrn_reflns_point_group_measured_fraction_full 0.992
_diffrn_reflns_point_group_measured_fraction_max 0.992
_diffrn_reflns_theta_full 25.242
_diffrn_reflns_theta_max 29.642
_diffrn_reflns_theta_min 2.503
_diffrn_standards_number 0
_exptl_absorpt_coefficient_mu 0.082
_exptl_absorpt_correction_T_max 0.8879
_exptl_absorpt_correction_T_min 0.8610
_exptl_absorpt_correction_type multi-scan
_exptl_absorpt_process_details
'SADABS-2016/2 (Bruker,2016/2) was used for absorption correction. wR2(int) was 0.1285 before and 0.0409 after correction. The Ratio of minimum to maximum transmission is 0.9697. The \l/2 correction factor is Not present.'
_exptl_crystal_colour colourless
_exptl_crystal_colour_primary colourless
_exptl_crystal_density_diffrn 1.271
_exptl_crystal_description block
_exptl_crystal_F_000 312
_exptl_crystal_recrystallization_method
'The material was recrystallised from a mixture of hexane and Ethylacetate  by slow evaporation'
_exptl_crystal_size_max 0.535
_exptl_crystal_size_mid 0.423
_exptl_crystal_size_min 0.256
_refine_diff_density_max 0.411
_refine_diff_density_min -0.208
_refine_diff_density_rms 0.043
_refine_ls_extinction_method none
_refine_ls_goodness_of_fit_ref 1.039
_refine_ls_hydrogen_treatment constr
_refine_ls_matrix_type full
_refine_ls_number_parameters 203
_refine_ls_number_reflns 4306
_refine_ls_number_restraints 0
_refine_ls_restrained_S_all 1.039
_refine_ls_R_factor_all 0.0422
_refine_ls_R_factor_gt 0.0394
_refine_ls_shift/su_max 0.001
_refine_ls_shift/su_mean 0.000
_refine_ls_structure_factor_coef Fsqd
_refine_ls_weighting_details 'w=1/[\s^2^(Fo^2^)+(0.0542P)^2^+0.2522P] where P=(Fo^2^+2Fc^2^)/3'
_refine_ls_weighting_scheme calc
_refine_ls_wR_factor_gt 0.1069
_refine_ls_wR_factor_ref 0.1084
_reflns_Friedel_coverage 0.000
_reflns_number_gt 4002
_reflns_number_total 4306
_reflns_threshold_expression 'I > 2\s(I)'
_cod_data_source_file ja9b07763_si_002.cif
_cod_data_source_block 0617_cg_0m
_cod_database_code 4127880
_shelx_shelxl_version_number 2018/3
_shelx_space_group_comment
;
The symmetry employed for this shelxl refinement is uniquely defined
by the following loop, which should always be used as a source of
symmetry information in preference to the above space-group names.
They are only intended as comments.
;
_shelx_estimated_absorpt_t_max 0.979
_shelx_estimated_absorpt_t_min 0.957
_olex2_refinement_description
;
1. Fixed Uiso
 At 1.2 times of:
  All C(H) groups
 At 1.5 times of:
  All C(H,H,H) groups, All O(H) groups
2.a Aromatic/amide H refined with riding coordinates:
 C10(H10), C11(H11), C12(H12), C13(H13), C14(H14), C15(H15), C16(H16),
 C17(H17), C18(H18)
2.b Idealised Me refined as rotating group:
 C7(H7A,H7B,H7C), C8(H8A,H8B,H8C), C19(H19A,H19B,H19C)
2.c Idealised tetrahedral OH refined as rotating group:
 O1(H1)
;
_olex2_diffrn_ambient_temperature_device 'Oxford Cryosystems Cryostream 800'
_olex2_exptl_crystal_mounting_method 'The crystal was mounted on a MITIGEN holder in NVH oil'
_olex2_submission_special_instructions 'No special instructions were received'

loop_
_space_group_symop_operation_xyz
'x, y, z'
'-x, -y, -z'

loop_
_atom_site_label
_atom_site_type_symbol
_atom_site_fract_x
_atom_site_fract_y
_atom_site_fract_z
_atom_site_U_iso_or_equiv
_atom_site_adp_type
_atom_site_occupancy
_atom_site_site_symmetry_order
_atom_site_calc_flag
_atom_site_refinement_flags_posn
O1 O 0.89463(9) 0.59570(9) 0.86947(7) 0.02743(17) Uani 1 1 d .
H1 H 0.920694 0.626584 0.798282 0.041 Uiso 1 1 calc GR
O2 O 0.82781(8) 0.57973(8) 0.42904(6) 0.02114(15) Uani 1 1 d .
N1 N 0.77749(9) 0.49501(9) 0.62624(7) 0.01522(14) Uani 1 1 d .
C1 C 0.72713(10) 0.47893(10) 0.50241(8) 0.01541(16) Uani 1 1 d .
C2 C 0.56824(10) 0.35744(10) 0.43588(8) 0.01517(16) Uani 1 1 d .
C3 C 0.46193(10) 0.25380(10) 0.51340(8) 0.01431(16) Uani 1 1 d .
C4 C 0.51724(10) 0.27405(10) 0.65096(8) 0.01362(15) Uani 1 1 d .
C5 C 0.67496(10) 0.39420(10) 0.70207(8) 0.01389(15) Uani 1 1 d .
C6 C 0.76643(10) 0.42918(10) 0.84208(8) 0.01594(16) Uani 1 1 d .
C7 C 0.84528(13) 0.31436(13) 0.84511(10) 0.0266(2) Uani 1 1 d .
H7A H 0.918772 0.329788 0.777642 0.040 Uiso 1 1 calc GR
H7B H 0.758267 0.200172 0.827520 0.040 Uiso 1 1 calc GR
H7C H 0.909396 0.339419 0.932114 0.040 Uiso 1 1 calc GR
C8 C 0.66426(12) 0.41893(13) 0.95404(9) 0.0248(2) Uani 1 1 d .
H8A H 0.737861 0.463829 1.038452 0.037 Uiso 1 1 calc GR
H8B H 0.585491 0.303870 0.951407 0.037 Uiso 1 1 calc GR
H8C H 0.603571 0.482475 0.944423 0.037 Uiso 1 1 calc GR
C9 C 0.39949(10) 0.16534(10) 0.73010(8) 0.01460(16) Uani 1 1 d .
C10 C 0.39652(11) 0.01713(11) 0.74648(9) 0.01912(17) Uani 1 1 d .
H10 H 0.469074 -0.017198 0.705279 0.023 Uiso 1 1 calc R
C11 C 0.28753(12) -0.08087(11) 0.82304(10) 0.02395(19) Uani 1 1 d .
H11 H 0.286616 -0.181352 0.834047 0.029 Uiso 1 1 calc R
C12 C 0.18046(11) -0.03235(11) 0.88320(9) 0.02267(19) Uani 1 1 d .
H12 H 0.107593 -0.098462 0.936406 0.027 Uiso 1 1 calc R
C13 C 0.18040(11) 0.11363(11) 0.86518(9) 0.02042(18) Uani 1 1 d .
H13 H 0.107104 0.147238 0.905931 0.025 Uiso 1 1 calc R
C14 C 0.28751(10) 0.21032(11) 0.78759(9) 0.01787(17) Uani 1 1 d .
H14 H 0.284501 0.308160 0.773511 0.021 Uiso 1 1 calc R
C15 C 0.30245(11) 0.13274(11) 0.45086(9) 0.01847(17) Uani 1 1 d .
H15 H 0.228148 0.061618 0.500489 0.022 Uiso 1 1 calc R
C16 C 0.25422(12) 0.11724(12) 0.31886(9) 0.02225(19) Uani 1 1 d .
H16 H 0.146883 0.035413 0.278574 0.027 Uiso 1 1 calc R
C17 C 0.36139(13) 0.22067(12) 0.24280(9) 0.02340(19) Uani 1 1 d .
H17 H 0.326472 0.208519 0.151826 0.028 Uiso 1 1 calc R
C18 C 0.51662(12) 0.33925(11) 0.30039(8) 0.01991(18) Uani 1 1 d .
H18 H 0.589388 0.409121 0.249186 0.024 Uiso 1 1 calc R
C19 C 0.98555(12) 0.70556(11) 0.49750(10) 0.0245(2) Uani 1 1 d .
H19A H 1.047745 0.772338 0.435862 0.037 Uiso 1 1 calc GR
H19B H 1.048196 0.654428 0.534358 0.037 Uiso 1 1 calc GR
H19C H 0.968194 0.775656 0.568924 0.037 Uiso 1 1 calc GR

loop_
_atom_site_aniso_label
_atom_site_aniso_U_11
_atom_site_aniso_U_22
_atom_site_aniso_U_33
_atom_site_aniso_U_23
_atom_site_aniso_U_13
_atom_site_aniso_U_12
O1 0.0268(3) 0.0193(3) 0.0197(3) 0.0051(2) -0.0052(3) -0.0032(3)
O2 0.0244(3) 0.0181(3) 0.0190(3) 0.0074(2) 0.0088(2) 0.0062(3)
N1 0.0150(3) 0.0143(3) 0.0159(3) 0.0040(2) 0.0039(2) 0.0058(3)
C1 0.0181(4) 0.0140(3) 0.0164(4) 0.0050(3) 0.0058(3) 0.0083(3)
C2 0.0196(4) 0.0141(4) 0.0139(4) 0.0029(3) 0.0023(3) 0.0095(3)
C3 0.0159(3) 0.0133(3) 0.0147(3) 0.0020(3) 0.0013(3) 0.0079(3)
C4 0.0146(3) 0.0127(3) 0.0138(3) 0.0034(3) 0.0027(3) 0.0062(3)
C5 0.0148(3) 0.0130(3) 0.0139(3) 0.0032(3) 0.0024(3) 0.0062(3)
C6 0.0158(3) 0.0149(4) 0.0138(3) 0.0024(3) 0.0001(3) 0.0045(3)
C7 0.0319(5) 0.0320(5) 0.0207(4) 0.0007(4) -0.0048(4) 0.0211(4)
C8 0.0232(4) 0.0316(5) 0.0144(4) 0.0008(3) 0.0030(3) 0.0092(4)
C9 0.0138(3) 0.0132(3) 0.0141(3) 0.0026(3) 0.0011(3) 0.0039(3)
C10 0.0207(4) 0.0153(4) 0.0218(4) 0.0053(3) 0.0054(3) 0.0078(3)
C11 0.0276(4) 0.0160(4) 0.0271(5) 0.0090(3) 0.0067(4) 0.0073(3)
C12 0.0210(4) 0.0198(4) 0.0205(4) 0.0069(3) 0.0056(3) 0.0023(3)
C13 0.0162(4) 0.0225(4) 0.0199(4) 0.0037(3) 0.0051(3) 0.0064(3)
C14 0.0169(4) 0.0169(4) 0.0199(4) 0.0046(3) 0.0040(3) 0.0074(3)
C15 0.0175(4) 0.0165(4) 0.0196(4) 0.0012(3) -0.0006(3) 0.0073(3)
C16 0.0228(4) 0.0211(4) 0.0210(4) -0.0022(3) -0.0053(3) 0.0114(3)
C17 0.0333(5) 0.0239(4) 0.0154(4) 0.0004(3) -0.0039(3) 0.0172(4)
C18 0.0298(4) 0.0193(4) 0.0145(4) 0.0042(3) 0.0028(3) 0.0144(4)
C19 0.0230(4) 0.0179(4) 0.0282(5) 0.0049(3) 0.0120(4) 0.0042(3)

loop_
_atom_type_symbol
_atom_type_description
_atom_type_scat_dispersion_real
_atom_type_scat_dispersion_imag
_atom_type_scat_source
C C 0.0033 0.0016 'International Tables Vol C Tables 4.2.6.8 and 6.1.1.4'
H H 0.0000 0.0000 'International Tables Vol C Tables 4.2.6.8 and 6.1.1.4'
N N 0.0061 0.0033 'International Tables Vol C Tables 4.2.6.8 and 6.1.1.4'
O O 0.0106 0.0060 'International Tables Vol C Tables 4.2.6.8 and 6.1.1.4'

loop_
_geom_angle_atom_site_label_1
_geom_angle_atom_site_label_2
_geom_angle_atom_site_label_3
_geom_angle
C6 O1 H1 109.5
C1 O2 C19 116.12(7)
C1 N1 C5 120.35(7)
O2 C1 C2 116.31(7)
N1 C1 O2 119.98(8)
N1 C1 C2 123.71(7)
C3 C2 C1 116.22(7)
C18 C2 C1 123.03(8)
C18 C2 C3 120.75(8)
C2 C3 C4 119.82(7)
C2 C3 C15 117.77(7)
C15 C3 C4 122.41(8)
C3 C4 C9 118.11(7)
C5 C4 C3 117.95(7)
C5 C4 C9 123.94(7)
N1 C5 C4 121.93(7)
N1 C5 C6 110.54(7)
C4 C5 C6 127.40(7)
O1 C6 C5 108.08(7)
O1 C6 C7 108.96(8)
O1 C6 C8 104.40(7)
C7 C6 C5 108.44(7)
C8 C6 C5 116.26(7)
C8 C6 C7 110.44(8)
C6 C7 H7A 109.5
C6 C7 H7B 109.5
C6 C7 H7C 109.5
H7A C7 H7B 109.5
H7A C7 H7C 109.5
H7B C7 H7C 109.5
C6 C8 H8A 109.5
C6 C8 H8B 109.5
C6 C8 H8C 109.5
H8A C8 H8B 109.5
H8A C8 H8C 109.5
H8B C8 H8C 109.5
C10 C9 C4 121.39(7)
C10 C9 C14 118.80(8)
C14 C9 C4 119.80(7)
C9 C10 H10 119.8
C11 C10 C9 120.33(8)
C11 C10 H10 119.8
C10 C11 H11 119.8
C12 C11 C10 120.34(8)
C12 C11 H11 119.8
C11 C12 H12 120.2
C11 C12 C13 119.65(8)
C13 C12 H12 120.2
C12 C13 H13 120.0
C14 C13 C12 120.04(8)
C14 C13 H13 120.0
C9 C14 H14 119.6
C13 C14 C9 120.77(8)
C13 C14 H14 119.6
C3 C15 H15 119.7
C16 C15 C3 120.63(8)
C16 C15 H15 119.7
C15 C16 H16 119.5
C15 C16 C17 121.01(8)
C17 C16 H16 119.5
C16 C17 H17 120.1
C18 C17 C16 119.81(8)
C18 C17 H17 120.1
C2 C18 H18 120.0
C17 C18 C2 120.02(8)
C17 C18 H18 120.0
O2 C19 H19A 109.5
O2 C19 H19B 109.5
O2 C19 H19C 109.5
H19A C19 H19B 109.5
H19A C19 H19C 109.5
H19B C19 H19C 109.5

loop_
_geom_bond_atom_site_label_1
_geom_bond_atom_site_label_2
_geom_bond_distance
O1 H1 0.8400
O1 C6 1.4327(10)
O2 C1 1.3505(10)
O2 C19 1.4384(12)
N1 C1 1.2997(11)
N1 C5 1.3756(10)
C1 C2 1.4274(12)
C2 C3 1.4143(11)
C2 C18 1.4139(11)
C3 C4 1.4387(11)
C3 C15 1.4176(11)
C4 C5 1.3764(11)
C4 C9 1.4925(11)
C5 C6 1.5414(11)
C6 C7 1.5269(13)
C6 C8 1.5201(12)
C7 H7A 0.9800
C7 H7B 0.9800
C7 H7C 0.9800
C8 H8A 0.9800
C8 H8B 0.9800
C8 H8C 0.9800
C9 C10 1.3955(11)
C9 C14 1.3964(11)
C10 H10 0.9500
C10 C11 1.3953(12)
C11 H11 0.9500
C11 C12 1.3876(14)
C12 H12 0.9500
C12 C13 1.3912(13)
C13 H13 0.9500
C13 C14 1.3899(12)
C14 H14 0.9500
C15 H15 0.9500
C15 C16 1.3771(12)
C16 H16 0.9500
C16 C17 1.4061(14)
C17 H17 0.9500
C17 C18 1.3728(14)
C18 H18 0.9500
C19 H19A 0.9800
C19 H19B 0.9800
C19 H19C 0.9800

loop_
_geom_hbond_atom_site_label_D
_geom_hbond_atom_site_label_H
_geom_hbond_atom_site_label_A
_geom_hbond_distance_DH
_geom_hbond_distance_HA
_geom_hbond_distance_DA
_geom_hbond_angle_DHA
_geom_hbond_publ_flag
O1 H1 N1 0.84 2.01 2.5411(10) 120.7 yes
